data_2207652
loop_
_publ_author_name
'Zhen, Xiao-Li'
'Han, Jian-Rong'

_publ_section_title
;
 (<i>E</i>)-<i>N</i>'-(4-Butoxy-3-methoxybenzylidene)benzohydrazide
;
_journal_coeditor_code SJ6159
_journal_issue 12
_journal_name_full 'Acta Crystallographica Section E'
_journal_page_first o4282
_journal_page_last o4284
_journal_paper_doi 10.1107/S1600536805038341
_journal_volume 61
_journal_year 2005
_chemical_formula_iupac 'C19 H22 N2 O3'
_chemical_formula_moiety 'C19 H22 N2 O3'
_chemical_formula_sum 'C19 H22 N2 O3'
_chemical_formula_weight 326.39
_chemical_name_systematic
;
(E)-N'-(4-Butoxy-3-methoxybenzylidene)benzohydrazide
;
_space_group_IT_number 14
_symmetry_cell_setting monoclinic
_symmetry_space_group_name_Hall '-P 2ybc'
_symmetry_space_group_name_H-M 'P 1 21/c 1'
_atom_sites_solution_hydrogens geom
_atom_sites_solution_primary direct
_atom_sites_solution_secondary difmap
_audit_creation_method SHELXL-97
_cell_angle_alpha 90.00
_cell_angle_beta 97.180(8)
_cell_angle_gamma 90.00
_cell_formula_units_Z 4
_cell_length_a 7.583(4)
_cell_length_b 24.124(11)
_cell_length_c 9.761(5)
_cell_measurement_reflns_used 1568
_cell_measurement_temperature 294(2)
_cell_measurement_theta_max 21.65
_cell_measurement_theta_min 2.27
_cell_volume 1771.6(15)
_computing_cell_refinement 'SAINT (Bruker, 1999)'
_computing_data_collection 'SMART (Bruker, 1999)'
_computing_data_reduction SAINT
_computing_molecular_graphics 'SHELXTL (Sheldrick, 1997b)'
_computing_publication_material SHELXTL
_computing_structure_refinement 'SHELXL97 (Sheldrick, 1997a)'
_computing_structure_solution 'SHELXS97 (Sheldrick, 1997a)'
_diffrn_ambient_temperature 294(2)
_diffrn_measured_fraction_theta_full 0.990
_diffrn_measured_fraction_theta_max 0.990
_diffrn_measurement_device_type 'Bruker SMART APEX CCD area-detector'
_diffrn_measurement_method '\f and \w'
_diffrn_radiation_monochromator graphite
_diffrn_radiation_source 'fine-focus sealed tube'
_diffrn_radiation_type MoK\a
_diffrn_radiation_wavelength 0.71073
_diffrn_reflns_av_R_equivalents 0.0575
_diffrn_reflns_av_sigmaI/netI 0.0816
_diffrn_reflns_limit_h_max 9
_diffrn_reflns_limit_h_min -9
_diffrn_reflns_limit_k_max 30
_diffrn_reflns_limit_k_min -16
_diffrn_reflns_limit_l_max 12
_diffrn_reflns_limit_l_min -11
_diffrn_reflns_number 9822
_diffrn_reflns_theta_full 26.32
_diffrn_reflns_theta_max 26.32
_diffrn_reflns_theta_min 1.69
_diffrn_standards_number 0
_exptl_absorpt_coefficient_mu 0.083
_exptl_absorpt_correction_T_max 0.988
_exptl_absorpt_correction_T_min 0.961
_exptl_absorpt_correction_type multi-scan
_exptl_absorpt_process_details '(SADABS; Sheldrick, 1996)'
_exptl_crystal_colour colorless
_exptl_crystal_density_diffrn 1.224
_exptl_crystal_density_method 'not measured'
_exptl_crystal_description block
_exptl_crystal_F_000 696
_exptl_crystal_size_max 0.28
_exptl_crystal_size_mid 0.22
_exptl_crystal_size_min 0.14
_refine_diff_density_max 0.144
_refine_diff_density_min -0.157
_refine_ls_extinction_coef 0.0095(12)
_refine_ls_extinction_expression Fc^*^=kFc[1+0.001xFc^2^\l^3^/sin(2\q)]^-1/4^
_refine_ls_extinction_method SHELXL97
_refine_ls_goodness_of_fit_ref 0.982
_refine_ls_hydrogen_treatment constr
_refine_ls_matrix_type full
_refine_ls_number_parameters 220
_refine_ls_number_reflns 3582
_refine_ls_number_restraints 0
_refine_ls_restrained_S_all 0.982
_refine_ls_R_factor_all 0.1365
_refine_ls_R_factor_gt 0.0484
_refine_ls_shift/su_max 0.001
_refine_ls_shift/su_mean 0.000
_refine_ls_structure_factor_coef Fsqd
_refine_ls_weighting_details 'calc w=1/[\s^2^(Fo^2^)+(0.0493P)^2^] where P=(Fo^2^+2Fc^2^)/3'
_refine_ls_weighting_scheme calc
_refine_ls_wR_factor_gt 0.0973
_refine_ls_wR_factor_ref 0.1253
_reflns_number_gt 1699
_reflns_number_total 3582
_reflns_threshold_expression I>2\s(I)
_cod_data_source_file sj6159.cif
_cod_data_source_block I
_cod_original_cell_volume 1771.7(14)
_cod_original_sg_symbol_H-M 'P 21/c'
_cod_database_code 2207652
_cod_database_fobs_code 2207652

loop_
_symmetry_equiv_pos_as_xyz
'x, y, z'
'-x, y+1/2, -z+1/2'
'-x, -y, -z'
'x, -y-1/2, z-1/2'

loop_
_atom_site_label
_atom_site_fract_x
_atom_site_fract_y
_atom_site_fract_z
_atom_site_U_iso_or_equiv
_atom_site_adp_type
_atom_site_calc_flag
_atom_site_refinement_flags
_atom_site_occupancy
_atom_site_type_symbol
O1 0.4983(2) 0.78303(6) 0.29738(15) 0.0603(5) Uani d . 1 O
O2 0.1021(2) 0.53265(5) 0.13797(15) 0.0506(5) Uani d . 1 O
O3 0.1135(2) 0.44918(5) 0.30295(15) 0.0531(5) Uani d . 1 O
N1 0.4536(2) 0.74276(6) 0.49846(17) 0.0417(5) Uani d . 1 N
H1 0.4596 0.7454 0.5868 0.050 Uiso calc R 1 H
N2 0.3945(2) 0.69429(7) 0.43232(18) 0.0414(5) Uani d . 1 N
C1 0.5853(3) 0.88432(9) 0.4248(2) 0.0518(7) Uani d . 1 C
H1A 0.5677 0.8826 0.3289 0.062 Uiso calc R 1 H
C2 0.6373(4) 0.93342(10) 0.4889(3) 0.0657(8) Uani d . 1 C
H2 0.6529 0.9648 0.4364 0.079 Uiso calc R 1 H
C3 0.6659(4) 0.93612(10) 0.6294(3) 0.0681(8) Uani d . 1 C
H3 0.7023 0.9692 0.6729 0.082 Uiso calc R 1 H
C4 0.6409(4) 0.89007(10) 0.7060(3) 0.0683(8) Uani d . 1 C
H4 0.6599 0.8921 0.8018 0.082 Uiso calc R 1 H
C5 0.5879(3) 0.84081(9) 0.6431(2) 0.0535(7) Uani d . 1 C
H5 0.5715 0.8097 0.6966 0.064 Uiso calc R 1 H
C6 0.5588(3) 0.83728(8) 0.5010(2) 0.0371(6) Uani d . 1 C
C7 0.5015(3) 0.78578(8) 0.4238(2) 0.0387(6) Uani d . 1 C
C8 0.3707(3) 0.65411(9) 0.5126(2) 0.0445(6) Uani d . 1 C
H8 0.3969 0.6589 0.6075 0.053 Uiso calc R 1 H
C9 0.3030(3) 0.60069(8) 0.4588(2) 0.0393(6) Uani d . 1 C
C10 0.3070(3) 0.55583(9) 0.5461(2) 0.0534(7) Uani d . 1 C
H10 0.3514 0.5600 0.6387 0.064 Uiso calc R 1 H
C11 0.2452(3) 0.50440(9) 0.4973(2) 0.0541(7) Uani d . 1 C
H11 0.2496 0.4744 0.5574 0.065 Uiso calc R 1 H
C12 0.1776(3) 0.49759(8) 0.3613(2) 0.0422(6) Uani d . 1 C
C13 0.1712(3) 0.54333(8) 0.2711(2) 0.0383(6) Uani d . 1 C
C14 0.2326(3) 0.59383(8) 0.3203(2) 0.0413(6) Uani d . 1 C
H14 0.2275 0.6240 0.2607 0.050 Uiso calc R 1 H
C15 0.1275(3) 0.40095(8) 0.3892(2) 0.0515(7) Uani d . 1 C
H15A 0.0635 0.4068 0.4681 0.062 Uiso calc R 1 H
H15B 0.2511 0.3938 0.4229 0.062 Uiso calc R 1 H
C16 0.0497(3) 0.35232(8) 0.3055(3) 0.0550(7) Uani d . 1 C
H16A 0.1119 0.3476 0.2253 0.066 Uiso calc R 1 H
H16B -0.0744 0.3597 0.2732 0.066 Uiso calc R 1 H
C17 0.0641(4) 0.29949(9) 0.3901(3) 0.0743(9) Uani d . 1 C
H17A 0.1880 0.2930 0.4243 0.089 Uiso calc R 1 H
H17B 0.0001 0.3043 0.4693 0.089 Uiso calc R 1 H
C18 -0.0087(5) 0.24922(10) 0.3095(4) 0.1156(13) Uani d . 1 C
H18A -0.1323 0.2549 0.2776 0.173 Uiso calc R 1 H
H18B 0.0047 0.2171 0.3680 0.173 Uiso calc R 1 H
H18C 0.0554 0.2438 0.2318 0.173 Uiso calc R 1 H
C19 0.1068(3) 0.57610(9) 0.0388(2) 0.0603(8) Uani d . 1 C
H19A 0.0366 0.6068 0.0635 0.090 Uiso calc R 1 H
H19B 0.0597 0.5627 -0.0509 0.090 Uiso calc R 1 H
H19C 0.2274 0.5880 0.0374 0.090 Uiso calc R 1 H

loop_
_atom_site_aniso_label
_atom_site_aniso_U_11
_atom_site_aniso_U_22
_atom_site_aniso_U_33
_atom_site_aniso_U_12
_atom_site_aniso_U_13
_atom_site_aniso_U_23
O1 0.1063(15) 0.0443(9) 0.0289(9) -0.0051(9) 0.0033(9) -0.0003(7)
O2 0.0756(12) 0.0356(8) 0.0368(9) -0.0095(8) -0.0076(8) -0.0010(7)
O3 0.0814(12) 0.0292(8) 0.0468(10) -0.0105(8) 0.0005(9) 0.0009(7)
N1 0.0656(14) 0.0309(10) 0.0277(10) -0.0060(9) 0.0025(9) -0.0043(9)
N2 0.0558(13) 0.0334(10) 0.0338(11) -0.0026(9) 0.0004(9) -0.0045(9)
C1 0.0733(18) 0.0414(13) 0.0405(15) -0.0059(13) 0.0064(13) 0.0045(12)
C2 0.093(2) 0.0413(14) 0.065(2) -0.0171(14) 0.0187(16) -0.0007(14)
C3 0.091(2) 0.0489(15) 0.066(2) -0.0269(15) 0.0182(17) -0.0158(15)
C4 0.103(2) 0.0554(16) 0.0467(16) -0.0217(17) 0.0118(16) -0.0138(14)
C5 0.0811(19) 0.0414(13) 0.0376(15) -0.0134(13) 0.0059(13) -0.0034(12)
C6 0.0460(15) 0.0319(12) 0.0336(13) -0.0002(11) 0.0059(11) -0.0009(10)
C7 0.0503(15) 0.0366(13) 0.0284(13) 0.0041(11) 0.0015(11) 0.0016(11)
C8 0.0578(17) 0.0407(13) 0.0341(13) -0.0030(12) 0.0019(12) -0.0037(11)
C9 0.0498(15) 0.0329(12) 0.0340(13) -0.0030(11) 0.0005(11) -0.0024(10)
C10 0.0787(19) 0.0440(14) 0.0341(13) -0.0072(13) -0.0061(13) -0.0007(12)
C11 0.083(2) 0.0369(13) 0.0399(15) -0.0088(13) -0.0035(14) 0.0066(11)
C12 0.0528(16) 0.0304(12) 0.0430(15) -0.0049(11) 0.0041(12) -0.0018(11)
C13 0.0444(15) 0.0338(12) 0.0360(13) -0.0015(11) 0.0019(11) -0.0039(11)
C14 0.0527(16) 0.0322(12) 0.0379(14) -0.0037(11) 0.0005(12) 0.0018(11)
C15 0.0646(18) 0.0333(13) 0.0558(16) -0.0058(12) 0.0043(14) 0.0067(12)
C16 0.0623(18) 0.0357(13) 0.0668(18) -0.0091(12) 0.0076(14) -0.0021(12)
C17 0.070(2) 0.0357(14) 0.114(3) -0.0019(13) -0.0015(17) 0.0085(15)
C18 0.111(3) 0.0419(16) 0.188(4) -0.0133(17) -0.006(3) -0.012(2)
C19 0.090(2) 0.0476(15) 0.0394(15) -0.0159(14) -0.0087(14) 0.0064(12)

loop_
_atom_type_symbol
_atom_type_description
_atom_type_scat_dispersion_real
_atom_type_scat_dispersion_imag
_atom_type_scat_source
C C 0.0033 0.0016 'International Tables Vol C Tables 4.2.6.8 and 6.1.1.4'
H H 0.0000 0.0000 'International Tables Vol C Tables 4.2.6.8 and 6.1.1.4'
N N 0.0061 0.0033 'International Tables Vol C Tables 4.2.6.8 and 6.1.1.4'
O O 0.0106 0.0060 'International Tables Vol C Tables 4.2.6.8 and 6.1.1.4'

loop_
_geom_angle_atom_site_label_1
_geom_angle_atom_site_label_2
_geom_angle_atom_site_label_3
_geom_angle
_geom_angle_publ_flag
C13 O2 C19 117.84(16) yes
C12 O3 C15 117.01(17) yes
C7 N1 N2 119.56(17) yes
C7 N1 H1 120.2 ?
N2 N1 H1 120.2 ?
C8 N2 N1 114.77(18) yes
C2 C1 C6 121.0(2) ?
C2 C1 H1A 119.5 ?
C6 C1 H1A 119.5 ?
C3 C2 C1 120.0(2) ?
C3 C2 H2 120.0 ?
C1 C2 H2 120.0 ?
C2 C3 C4 119.8(2) ?
C2 C3 H3 120.1 ?
C4 C3 H3 120.1 ?
C3 C4 C5 120.8(2) ?
C3 C4 H4 119.6 ?
C5 C4 H4 119.6 ?
C4 C5 C6 120.2(2) ?
C4 C5 H5 119.9 ?
C6 C5 H5 119.9 ?
C5 C6 C1 118.3(2) ?
C5 C6 C7 124.08(19) ?
C1 C6 C7 117.6(2) ?
O1 C7 N1 121.89(19) yes
O1 C7 C6 121.3(2) yes
N1 C7 C6 116.79(18) yes
N2 C8 C9 121.4(2) yes
N2 C8 H8 119.3 ?
C9 C8 H8 119.3 ?
C10 C9 C14 118.8(2) ?
C10 C9 C8 119.5(2) ?
C14 C9 C8 121.72(19) ?
C9 C10 C11 120.7(2) ?
C9 C10 H10 119.7 ?
C11 C10 H10 119.7 ?
C12 C11 C10 120.5(2) ?
C12 C11 H11 119.7 ?
C10 C11 H11 119.7 ?
O3 C12 C11 125.3(2) yes
O3 C12 C13 115.29(19) yes
C11 C12 C13 119.4(2) ?
O2 C13 C14 125.13(19) yes
O2 C13 C12 115.27(18) yes
C14 C13 C12 119.6(2) ?
C13 C14 C9 121.0(2) ?
C13 C14 H14 119.5 ?
C9 C14 H14 119.5 ?
O3 C15 C16 108.58(19) yes
O3 C15 H15A 110.0 ?
C16 C15 H15A 110.0 ?
O3 C15 H15B 110.0 ?
C16 C15 H15B 110.0 ?
H15A C15 H15B 108.4 ?
C15 C16 C17 111.3(2) ?
C15 C16 H16A 109.4 ?
C17 C16 H16A 109.4 ?
C15 C16 H16B 109.4 ?
C17 C16 H16B 109.4 ?
H16A C16 H16B 108.0 ?
C18 C17 C16 113.2(3) ?
C18 C17 H17A 108.9 ?
C16 C17 H17A 108.9 ?
C18 C17 H17B 108.9 ?
C16 C17 H17B 108.9 ?
H17A C17 H17B 107.7 ?
C17 C18 H18A 109.5 ?
C17 C18 H18B 109.5 ?
H18A C18 H18B 109.5 ?
C17 C18 H18C 109.5 ?
H18A C18 H18C 109.5 ?
H18B C18 H18C 109.5 ?
O2 C19 H19A 109.5 ?
O2 C19 H19B 109.5 ?
H19A C19 H19B 109.5 ?
O2 C19 H19C 109.5 yes
H19A C19 H19C 109.5 ?
H19B C19 H19C 109.5 ?

loop_
_geom_bond_atom_site_label_1
_geom_bond_atom_site_label_2
_geom_bond_distance
_geom_bond_publ_flag
O1 C7 1.232(2) yes
O2 C13 1.364(2) yes
O2 C19 1.430(2) yes
O3 C12 1.362(2) yes
O3 C15 1.432(2) yes
N1 C7 1.344(2) yes
N1 N2 1.383(2) yes
N1 H1 0.8600 ?
N2 C8 1.273(3) yes
C1 C2 1.374(3) ?
C1 C6 1.385(3) ?
C1 H1A 0.9300 ?
C2 C3 1.363(3) ?
C2 H2 0.9300 ?
C3 C4 1.365(3) ?
C3 H3 0.9300 ?
C4 C5 1.374(3) ?
C4 H4 0.9300 ?
C5 C6 1.380(3) ?
C5 H5 0.9300 ?
C6 C7 1.490(3) ?
C8 C9 1.460(3) ?
C8 H8 0.9300 ?
C9 C10 1.375(3) ?
C9 C14 1.400(3) ?
C10 C11 1.389(3) ?
C10 H10 0.9300 ?
C11 C12 1.372(3) ?
C11 H11 0.9300 ?
C12 C13 1.409(3) ?
C13 C14 1.370(3) ?
C14 H14 0.9300 ?
C15 C16 1.507(3) ?
C15 H15A 0.9700 ?
C15 H15B 0.9700 ?
C16 C17 1.515(3) ?
C16 H16A 0.9700 ?
C16 H16B 0.9700 ?
C17 C18 1.512(4) ?
C17 H17A 0.9700 ?
C17 H17B 0.9700 ?
C18 H18A 0.9600 ?
C18 H18B 0.9600 ?
C18 H18C 0.9600 ?
C19 H19A 0.9600 ?
C19 H19B 0.9600 ?
C19 H19C 0.9600 ?

loop_
_geom_hbond_atom_site_label_D
_geom_hbond_atom_site_label_H
_geom_hbond_atom_site_label_A
_geom_hbond_site_symmetry_A
_geom_hbond_distance_DH
_geom_hbond_distance_HA
_geom_hbond_distance_DA
_geom_hbond_angle_DHA
_geom_hbond_publ_flag
N1 H1 O1 4_576 0.86 2.15 2.961(3) 157 yes
C5 H5 O1 4_576 0.93 2.53 3.451(3) 169 yes
C8 H8 O1 4_576 0.93 2.37 3.208(3) 149 yes

loop_
_geom_torsion_atom_site_label_1
_geom_torsion_atom_site_label_2
_geom_torsion_atom_site_label_3
_geom_torsion_atom_site_label_4
_geom_torsion
C7 N1 N2 C8 172.8(2)
C6 C1 C2 C3 0.9(4)
C1 C2 C3 C4 -0.7(4)
C2 C3 C4 C5 0.3(4)
C3 C4 C5 C6 -0.1(4)
C4 C5 C6 C1 0.3(4)
C4 C5 C6 C7 179.9(2)
C2 C1 C6 C5 -0.7(4)
C2 C1 C6 C7 179.6(2)
N2 N1 C7 O1 -1.6(3)
N2 N1 C7 C6 178.27(18)
C5 C6 C7 O1 -171.1(2)
C1 C6 C7 O1 8.5(3)
C5 C6 C7 N1 9.0(3)
C1 C6 C7 N1 -171.4(2)
N1 N2 C8 C9 177.96(19)
N2 C8 C9 C10 169.2(2)
N2 C8 C9 C14 -11.3(3)
C14 C9 C10 C11 1.1(4)
C8 C9 C10 C11 -179.3(2)
C9 C10 C11 C12 -0.6(4)
C15 O3 C12 C11 -3.7(3)
C15 O3 C12 C13 176.3(2)
C10 C11 C12 O3 -179.9(2)
C10 C11 C12 C13 0.0(4)
C19 O2 C13 C14 5.4(3)
C19 O2 C13 C12 -174.5(2)
O3 C12 C13 O2 -0.1(3)
C11 C12 C13 O2 180.0(2)
O3 C12 C13 C14 180.0(2)
C11 C12 C13 C14 0.1(3)
O2 C13 C14 C9 -179.4(2)
C12 C13 C14 C9 0.5(3)
C10 C9 C14 C13 -1.1(3)
C8 C9 C14 C13 179.4(2)
C12 O3 C15 C16 -180.0(2)
O3 C15 C16 C17 178.7(2)
C15 C16 C17 C18 -178.7(3)

loop_
_cod_related_entry_id
_cod_related_entry_database
_cod_related_entry_code
1 ChemSpider 21179959
